data_7106600
loop_
_publ_author_name
'Tamas Panda'
'Pradip Pachfule'
'Rahul Banerjee'

_publ_section_title
;
 Template induced structural isomerism and enhancement of porosity in
 manganese(II) based metal-organic frameworks (Mn-MOFs)
;
_journal_name_full Chem.Commun.
_journal_page_first 7674
_journal_paper_doi 10.1039/c1cc12278a
_journal_volume 47
_journal_year 2011
_chemical_formula_moiety '2(C10 H5 Mn N3 O4), 2(C8.35), 7(C)'
_chemical_formula_sum 'C43.7 H10 Mn2 N6 O8'
_chemical_formula_weight 856.86
_chemical_name_common ?Mn-5TIA-2
_chemical_name_systematic
;
?
;
_space_group_IT_number 60
_symmetry_cell_setting orthorhombic
_symmetry_space_group_name_Hall '-P 2n 2ab'
_symmetry_space_group_name_H-M 'P b c n'
_atom_sites_solution_hydrogens geom
_atom_sites_solution_primary direct
_atom_sites_solution_secondary difmap
_audit_creation_method SHELXL-97
_cell_angle_alpha 90.00
_cell_angle_beta 90.00
_cell_angle_gamma 90.00
_cell_formula_units_Z 4
_cell_length_a 12.2862(4)
_cell_length_b 14.9471(4)
_cell_length_c 20.8959(5)
_cell_measurement_reflns_used 3380
_cell_measurement_temperature 293(2)
_cell_measurement_theta_max 25.00
_cell_measurement_theta_min 1.85
_cell_volume 3837.39(19)
_computing_cell_refinement 'Bruker SMART'
_computing_data_collection 'Bruker SMART'
_computing_data_reduction 'Bruker SAINT'
_computing_molecular_graphics 'Bruker SHELXTL'
_computing_publication_material 'Bruker SHELXTL'
_computing_structure_refinement 'Bruker SHELXTL'
_computing_structure_solution 'Bruker SHELXTL'
_diffrn_ambient_temperature 293(2)
_diffrn_measured_fraction_theta_full 0.999
_diffrn_measured_fraction_theta_max 0.999
_diffrn_radiation_monochromator graphite
_diffrn_radiation_source 'fine-focus sealed tube'
_diffrn_radiation_type MoK\a
_diffrn_radiation_wavelength 0.71073
_diffrn_reflns_av_R_equivalents 0.0229
_diffrn_reflns_av_sigmaI/netI 0.0304
_diffrn_reflns_limit_h_max 14
_diffrn_reflns_limit_h_min -8
_diffrn_reflns_limit_k_max 11
_diffrn_reflns_limit_k_min -17
_diffrn_reflns_limit_l_max 12
_diffrn_reflns_limit_l_min -24
_diffrn_reflns_number 9625
_diffrn_reflns_theta_full 25.00
_diffrn_reflns_theta_max 25.00
_diffrn_reflns_theta_min 2.89
_exptl_absorpt_coefficient_mu 0.722
_exptl_absorpt_correction_T_max 0.8787
_exptl_absorpt_correction_T_min 0.7076
_exptl_absorpt_correction_type multi-scan
_exptl_absorpt_process_details 'Blessing, Acta Cryst. (1995) A51 33-58'
_exptl_crystal_colour yellow
_exptl_crystal_density_diffrn 1.483
_exptl_crystal_density_method 'not measured'
_exptl_crystal_description Needle
_exptl_crystal_F_000 1712
_exptl_crystal_size_max 0.20
_exptl_crystal_size_mid 0.17
_exptl_crystal_size_min 0.12
_refine_diff_density_max 1.002
_refine_diff_density_min -0.682
_refine_diff_density_rms 0.163
_refine_ls_extinction_method none
_refine_ls_goodness_of_fit_ref 1.147
_refine_ls_hydrogen_treatment constr
_refine_ls_matrix_type full
_refine_ls_number_parameters 218
_refine_ls_number_reflns 3380
_refine_ls_number_restraints 0
_refine_ls_restrained_S_all 1.147
_refine_ls_R_factor_all 0.1098
_refine_ls_R_factor_gt 0.0862
_refine_ls_shift/su_max 0.000
_refine_ls_shift/su_mean 0.000
_refine_ls_structure_factor_coef Fsqd
_refine_ls_weighting_details 'calc w=1/[\s^2^(Fo^2^)+(0.1222P)^2^+37.6828P] where P=(Fo^2^+2Fc^2^)/3'
_refine_ls_weighting_scheme calc
_refine_ls_wR_factor_gt 0.2761
_refine_ls_wR_factor_ref 0.2872
_reflns_number_gt 2380
_reflns_number_total 3380
_reflns_threshold_expression >2sigma(I)
_cod_data_source_file c1cc12278a.txt
_cod_data_source_block Mn-5TIA-2
_cod_original_sg_symbol_H-M Pbcn
_cod_original_formula_sum 'C43.70 H10 Mn2 N6 O8'
_cod_database_code 7106600

loop_
_symmetry_equiv_pos_as_xyz
'x, y, z'
'-x+1/2, -y+1/2, z+1/2'
'x+1/2, -y+1/2, -z'
'-x, y, -z+1/2'
'-x, -y, -z'
'x-1/2, y-1/2, -z-1/2'
'-x-1/2, y-1/2, z'
'x, -y, z-1/2'

loop_
_atom_site_label
_atom_site_type_symbol
_atom_site_fract_x
_atom_site_fract_y
_atom_site_fract_z
_atom_site_U_iso_or_equiv
_atom_site_adp_type
_atom_site_occupancy
_atom_site_symmetry_multiplicity
_atom_site_calc_flag
_atom_site_refinement_flags
_atom_site_disorder_assembly
_atom_site_disorder_group
C1 C 0.3274(7) 0.3814(8) 0.5525(4) 0.053(3) Uani 1 1 d . . .
H1 H 0.4001 0.3805 0.5400 0.064 Uiso 1 1 calc R . .
C2 C 0.1540(6) 0.3692(6) 0.5496(4) 0.0318(18) Uani 1 1 d . . .
H2 H 0.0831 0.3600 0.5354 0.038 Uiso 1 1 calc R . .
C3 C 0.2463(6) 0.3768(5) 0.4429(3) 0.0238(15) Uani 1 1 d . . .
C4 C 0.1799(6) 0.4328(5) 0.4097(4) 0.0255(17) Uani 1 1 d . . .
H4 H 0.1318 0.4703 0.4312 0.031 Uiso 1 1 calc R . .
C5 C 0.1850(6) 0.4331(5) 0.3425(4) 0.0245(16) Uani 1 1 d . . .
C6 C 0.2517(6) 0.3742(5) 0.3113(3) 0.0256(16) Uani 1 1 d . . .
H6 H 0.2544 0.3744 0.2669 0.031 Uiso 1 1 calc R . .
C7 C 0.3158(6) 0.3137(5) 0.3459(3) 0.0236(16) Uani 1 1 d . . .
C8 C 0.3874(7) 0.2469(5) 0.3104(4) 0.0274(18) Uani 1 1 d . . .
C9 C 0.3154(6) 0.3152(5) 0.4114(4) 0.0270(17) Uani 1 1 d . . .
H9 H 0.3595 0.2765 0.4347 0.032 Uiso 1 1 calc R . .
C10 C 0.1197(7) 0.5010(5) 0.3064(4) 0.0293(18) Uani 1 1 d . . .
C11 C 0.5000 0.485(5) 0.2500 0.34(3) Uiso 1 2 d S . .
C12 C 0.5262(17) 0.5038(13) 0.5526(9) 0.123(6) Uiso 1 1 d . . .
C13 C 0.519(3) 0.5081(19) 0.6408(14) 0.180(10) Uiso 1 1 d . . .
C14 C 0.609(3) 0.417(3) 0.650(2) 0.253(16) Uiso 1 1 d . . .
C15 C 0.604(6) 0.381(4) 0.399(4) 0.28(3) Uiso 0.67(3) 1 d P . .
C16 C 0.691(3) 0.365(2) 0.3735(17) 0.202(13) Uiso 1 1 d . . .
C17 C 0.7601(18) 0.3613(14) 0.4336(11) 0.081(7) Uiso 0.67(3) 1 d P . .
C18 C 0.704(3) 0.3818(18) 0.4957(15) 0.121(10) Uiso 0.67(3) 1 d P . .
C19 C 0.869(2) 0.3506(16) 0.4262(12) 0.091(8) Uiso 0.67(3) 1 d P . .
C20 C 0.908(2) 0.334(2) 0.3666(14) 0.163(9) Uiso 1 1 d . . .
C21 C 0.961(3) 0.265(3) 0.398(2) 0.238(15) Uiso 1 1 d . . .
C22 C 0.994(2) 0.2563(16) 0.4671(13) 0.100(9) Uiso 0.67(3) 1 d P . .
C23 C 0.9169(18) 0.3437(15) 0.4821(11) 0.130(7) Uiso 1 1 d . . .
C24 C 1.011(4) 0.207(4) 0.341(3) 0.33(2) Uiso 1 1 d . . .
Mn1 Mn 0.41569(8) 0.12456(7) 0.19367(4) 0.0154(4) Uani 1 1 d . . .
N1 N 0.2429(5) 0.3767(4) 0.5114(3) 0.0241(13) Uani 1 1 d . . .
N2 N 0.1833(5) 0.3768(4) 0.6092(3) 0.0275(14) Uani 1 1 d . . .
N3 N 0.2954(6) 0.3875(6) 0.6112(3) 0.044(2) Uani 1 1 d . . .
O1 O 0.3565(5) 0.2239(4) 0.2567(3) 0.0406(15) Uani 1 1 d . . .
O2 O 0.4695(5) 0.2194(4) 0.3394(3) 0.0391(15) Uani 1 1 d . . .
O3 O 0.1508(5) 0.5228(4) 0.2517(3) 0.0416(15) Uani 1 1 d . . .
O4 O 0.0372(5) 0.5313(4) 0.3342(3) 0.0484(17) Uani 1 1 d . . .

loop_
_atom_site_aniso_label
_atom_site_aniso_U_11
_atom_site_aniso_U_22
_atom_site_aniso_U_33
_atom_site_aniso_U_23
_atom_site_aniso_U_13
_atom_site_aniso_U_12
C1 0.023(4) 0.111(9) 0.025(4) -0.005(5) 0.003(3) -0.024(5)
C2 0.023(4) 0.049(5) 0.023(4) -0.006(4) 0.005(3) 0.013(4)
C3 0.028(4) 0.027(4) 0.017(3) 0.011(4) 0.005(3) 0.008(3)
C4 0.028(4) 0.022(4) 0.026(4) -0.003(3) 0.005(3) 0.014(3)
C5 0.028(4) 0.022(4) 0.023(4) 0.003(3) -0.002(3) 0.008(3)
C6 0.035(4) 0.025(4) 0.017(3) -0.005(4) 0.000(3) 0.008(3)
C7 0.026(4) 0.022(4) 0.023(4) 0.003(3) 0.004(3) 0.010(3)
C8 0.034(4) 0.023(4) 0.025(4) 0.004(3) 0.013(4) 0.011(3)
C9 0.028(4) 0.029(4) 0.024(4) 0.004(3) 0.005(3) 0.012(3)
C10 0.034(4) 0.022(4) 0.031(4) 0.000(3) -0.011(4) 0.007(4)
Mn1 0.0160(6) 0.0166(6) 0.0135(6) -0.0002(4) -0.0010(4) 0.0007(4)
N1 0.026(3) 0.030(3) 0.016(3) 0.000(3) 0.005(2) 0.008(3)
N2 0.028(3) 0.035(3) 0.019(3) 0.003(3) 0.005(3) 0.020(3)
N3 0.024(3) 0.083(6) 0.026(4) 0.004(4) 0.002(3) -0.010(4)
O1 0.056(4) 0.038(3) 0.028(3) -0.011(3) 0.007(3) 0.016(3)
O2 0.036(3) 0.040(3) 0.042(3) -0.007(3) 0.008(3) 0.021(3)
O3 0.056(4) 0.038(3) 0.031(3) 0.013(3) -0.002(3) 0.016(3)
O4 0.038(4) 0.052(4) 0.055(4) 0.002(3) -0.002(3) 0.027(3)

loop_
_atom_type_symbol
_atom_type_description
_atom_type_scat_dispersion_real
_atom_type_scat_dispersion_imag
_atom_type_scat_source
C C 0.0033 0.0016 'International Tables Vol C Tables 4.2.6.8 and 6.1.1.4'
Cu Cu 0.3201 1.2651 'International Tables Vol C Tables 4.2.6.8 and 6.1.1.4'
N N 0.0061 0.0033 'International Tables Vol C Tables 4.2.6.8 and 6.1.1.4'
O O 0.0106 0.0060 'International Tables Vol C Tables 4.2.6.8 and 6.1.1.4'
H H 0.0000 0.0000 'International Tables Vol C Tables 4.2.6.8 and 6.1.1.4'

loop_
_geom_angle_atom_site_label_1
_geom_angle_atom_site_label_2
_geom_angle_atom_site_label_3
_geom_angle
_geom_angle_site_symmetry_1
_geom_angle_site_symmetry_3
_geom_angle_publ_flag
N3 C1 N1 111.9(7) . . ?
N3 C1 H1 124.1 . . ?
N1 C1 H1 124.1 . . ?
N2 C2 N1 109.4(7) . . ?
N2 C2 H2 125.3 . . ?
N1 C2 H2 125.3 . . ?
C4 C3 C9 121.5(6) . . ?
C4 C3 N1 119.5(7) . . ?
C9 C3 N1 118.9(6) . . ?
C3 C4 C5 119.0(7) . . ?
C3 C4 H4 120.5 . . ?
C5 C4 H4 120.5 . . ?
C6 C5 C4 120.0(6) . . ?
C6 C5 C10 121.1(7) . . ?
C4 C5 C10 118.8(7) . . ?
C5 C6 C7 120.5(6) . . ?
C5 C6 H6 119.7 . . ?
C7 C6 H6 119.7 . . ?
C9 C7 C6 120.1(7) . . ?
C9 C7 C8 120.0(6) . . ?
C6 C7 C8 119.8(6) . . ?
O1 C8 O2 126.8(7) . . ?
O1 C8 C7 116.6(7) . . ?
O2 C8 C7 116.5(7) . . ?
C7 C9 C3 118.6(7) . . ?
C7 C9 H9 120.7 . . ?
C3 C9 H9 120.7 . . ?
O3 C10 O4 125.3(7) . . ?
O3 C10 C5 118.3(7) . . ?
O4 C10 C5 116.4(7) . . ?
C14 C13 C12 93(2) . . ?
C15 C16 C17 98(5) . . ?
C19 C17 C18 125(2) . . ?
C19 C17 C16 117(2) . . ?
C18 C17 C16 117(2) . . ?
C23 C19 C20 130(3) . . ?
C23 C19 C17 110(2) . . ?
C20 C19 C17 118(3) . . ?
C23 C19 C21 87(2) . . ?
C20 C19 C21 49.8(18) . . ?
C17 C19 C21 137(2) . . ?
C19 C20 C21 82(3) . . ?
C20 C21 C22 130(4) . . ?
C20 C21 C24 103(4) . . ?
C22 C21 C24 124(4) . . ?
C20 C21 C19 48.0(19) . . ?
C22 C21 C19 85(3) . . ?
C24 C21 C19 150(4) . . ?
C21 C22 C23 88(2) . . ?
C19 C23 C22 99(2) . . ?
O3 Mn1 O1 90.9(2) 7_655 . ?
O3 Mn1 O2 158.2(2) 7_655 4_655 ?
O1 Mn1 O2 87.8(2) . 4_655 ?
O3 Mn1 O4 87.5(3) 7_655 6_656 ?
O1 Mn1 O4 150.8(3) . 6_656 ?
O2 Mn1 O4 83.2(3) 4_655 6_656 ?
O3 Mn1 N2 104.3(3) 7_655 2_554 ?
O1 Mn1 N2 109.0(2) . 2_554 ?
O2 Mn1 N2 96.7(3) 4_655 2_554 ?
O4 Mn1 N2 99.6(2) 6_656 2_554 ?
O3 Mn1 Mn1 79.87(18) 7_655 4_655 ?
O1 Mn1 Mn1 76.07(18) . 4_655 ?
O2 Mn1 Mn1 78.72(17) 4_655 4_655 ?
O4 Mn1 Mn1 75.00(19) 6_656 4_655 ?
N2 Mn1 Mn1 173.20(17) 2_554 4_655 ?
C1 N1 C2 104.5(6) . . ?
C1 N1 C3 127.8(6) . . ?
C2 N1 C3 127.7(6) . . ?
C2 N2 N3 108.4(6) . . ?
C2 N2 Mn1 129.0(5) . 2 ?
N3 N2 Mn1 122.6(5) . 2 ?
C1 N3 N2 105.4(7) . . ?
C8 O1 Mn1 131.1(5) . . ?
C8 O2 Mn1 127.0(5) . 4_655 ?
C10 O3 Mn1 126.6(5) . 7_665 ?
C10 O4 Mn1 132.8(6) . 6_566 ?

loop_
_geom_bond_atom_site_label_1
_geom_bond_atom_site_label_2
_geom_bond_distance
_geom_bond_site_symmetry_2
_geom_bond_publ_flag
C1 N3 1.293(11) . ?
C1 N1 1.349(10) . ?
C1 H1 0.9300 . ?
C2 N2 1.301(10) . ?
C2 N1 1.357(9) . ?
C2 H2 0.9300 . ?
C3 C4 1.359(10) . ?
C3 C9 1.415(10) . ?
C3 N1 1.432(9) . ?
C4 C5 1.406(11) . ?
C4 H4 0.9300 . ?
C5 C6 1.367(10) . ?
C5 C10 1.498(10) . ?
C6 C7 1.401(10) . ?
C6 H6 0.9300 . ?
C7 C9 1.369(10) . ?
C7 C8 1.523(10) . ?
C8 O1 1.232(10) . ?
C8 O2 1.246(10) . ?
C9 H9 0.9300 . ?
C10 O3 1.247(10) . ?
C10 O4 1.253(10) . ?
C12 C13 1.85(3) . ?
C13 C14 1.76(5) . ?
C15 C16 1.22(7) . ?
C16 C17 1.52(4) . ?
C17 C19 1.36(3) . ?
C17 C18 1.50(4) . ?
C19 C23 1.31(3) . ?
C19 C20 1.35(3) . ?
C19 C21 1.81(5) . ?
C20 C21 1.39(4) . ?
C21 C22 1.51(4) . ?
C21 C24 1.60(5) . ?
C22 C23 1.65(3) . ?
Mn1 O3 2.110(5) 7_655 ?
Mn1 O1 2.114(5) . ?
Mn1 O2 2.115(5) 4_655 ?
Mn1 O4 2.124(6) 6_656 ?
Mn1 N2 2.145(6) 2_554 ?
Mn1 Mn1 3.1358(18) 4_655 ?
N2 N3 1.386(10) . ?
N2 Mn1 2.145(6) 2 ?
O2 Mn1 2.115(5) 4_655 ?
O3 Mn1 2.110(5) 7_665 ?
O4 Mn1 2.124(6) 6_566 ?

loop_
_geom_torsion_atom_site_label_1
_geom_torsion_atom_site_label_2
_geom_torsion_atom_site_label_3
_geom_torsion_atom_site_label_4
_geom_torsion
_geom_torsion_site_symmetry_1
_geom_torsion_site_symmetry_2
_geom_torsion_site_symmetry_3
_geom_torsion_site_symmetry_4
_geom_torsion_publ_flag
C9 C3 C4 C5 -4.0(12) . . . . ?
N1 C3 C4 C5 179.2(7) . . . . ?
C3 C4 C5 C6 3.6(12) . . . . ?
C3 C4 C5 C10 -174.1(7) . . . . ?
C4 C5 C6 C7 -0.5(12) . . . . ?
C10 C5 C6 C7 177.2(7) . . . . ?
C5 C6 C7 C9 -2.4(12) . . . . ?
C5 C6 C7 C8 178.4(7) . . . . ?
C9 C7 C8 O1 152.8(8) . . . . ?
C6 C7 C8 O1 -28.0(11) . . . . ?
C9 C7 C8 O2 -25.3(11) . . . . ?
C6 C7 C8 O2 153.9(8) . . . . ?
C6 C7 C9 C3 2.1(12) . . . . ?
C8 C7 C9 C3 -178.8(7) . . . . ?
C4 C3 C9 C7 1.2(12) . . . . ?
N1 C3 C9 C7 178.0(7) . . . . ?
C6 C5 C10 O3 -22.4(12) . . . . ?
C4 C5 C10 O3 155.3(8) . . . . ?
C6 C5 C10 O4 157.5(8) . . . . ?
C4 C5 C10 O4 -24.8(11) . . . . ?
C15 C16 C17 C19 -176(4) . . . . ?
C15 C16 C17 C18 -4(5) . . . . ?
C18 C17 C19 C23 12(4) . . . . ?
C16 C17 C19 C23 -177(2) . . . . ?
C18 C17 C19 C20 -178(2) . . . . ?
C16 C17 C19 C20 -7(4) . . . . ?
C18 C17 C19 C21 121(4) . . . . ?
C16 C17 C19 C21 -67(4) . . . . ?
C23 C19 C20 C21 38(4) . . . . ?
C17 C19 C20 C21 -130(3) . . . . ?
C19 C20 C21 C22 -26(4) . . . . ?
C19 C20 C21 C24 170(3) . . . . ?
C23 C19 C21 C20 -152(3) . . . . ?
C17 C19 C21 C20 90(4) . . . . ?
C23 C19 C21 C22 8(2) . . . . ?
C20 C19 C21 C22 160(3) . . . . ?
C17 C19 C21 C22 -110(4) . . . . ?
C23 C19 C21 C24 -171(7) . . . . ?
C20 C19 C21 C24 -19(6) . . . . ?
C17 C19 C21 C24 71(8) . . . . ?
C20 C21 C22 C23 13(4) . . . . ?
C24 C21 C22 C23 173(4) . . . . ?
C19 C21 C22 C23 -6.2(18) . . . . ?
C20 C19 C23 C22 -35(4) . . . . ?
C17 C19 C23 C22 133(2) . . . . ?
C21 C19 C23 C22 -7(2) . . . . ?
C21 C22 C23 C19 9(2) . . . . ?
N3 C1 N1 C2 -7.3(12) . . . . ?
N3 C1 N1 C3 174.5(8) . . . . ?
N2 C2 N1 C1 5.1(10) . . . . ?
N2 C2 N1 C3 -176.6(7) . . . . ?
C4 C3 N1 C1 -131.2(10) . . . . ?
C9 C3 N1 C1 51.9(13) . . . . ?
C4 C3 N1 C2 51.0(12) . . . . ?
C9 C3 N1 C2 -125.9(8) . . . . ?
N1 C2 N2 N3 -1.5(9) . . . . ?
N1 C2 N2 Mn1 177.9(5) . . . 2 ?
N1 C1 N3 N2 6.4(12) . . . . ?
C2 N2 N3 C1 -2.9(11) . . . . ?
Mn1 N2 N3 C1 177.6(7) 2 . . . ?
O2 C8 O1 Mn1 5.6(13) . . . . ?
C7 C8 O1 Mn1 -172.3(5) . . . . ?
O3 Mn1 O1 C8 73.6(8) 7_655 . . . ?
O2 Mn1 O1 C8 -84.7(8) 4_655 . . . ?
O4 Mn1 O1 C8 -12.8(11) 6_656 . . . ?
N2 Mn1 O1 C8 179.0(7) 2_554 . . . ?
Mn1 Mn1 O1 C8 -5.7(7) 4_655 . . . ?
O1 C8 O2 Mn1 0.4(13) . . . 4_655 ?
C7 C8 O2 Mn1 178.3(5) . . . 4_655 ?
O4 C10 O3 Mn1 6.3(13) . . . 7_665 ?
C5 C10 O3 Mn1 -173.8(5) . . . 7_665 ?
O3 C10 O4 Mn1 1.3(14) . . . 6_566 ?
C5 C10 O4 Mn1 -178.6(5) . . . 6_566 ?
